data_4074374
loop_
_publ_author_name
'Ha, Yunkyoung'
'Dilsky, Stefan'
'Graham, Peter M.'
'Liu, Weijun'
'Reichart, Timothy M.'
'Sabat, Michal'
'Keane, Joseph M.'
'Harman, W. Dean'

_publ_section_title
;
 Development of Group 6 Dearomatization Agents
;
_journal_issue 21
_journal_name_full Organometallics
_journal_page_first 5184
_journal_paper_doi 10.1021/om060597c
_journal_volume 25
_journal_year 2006
_chemical_formula_sum 'C22 H27 B N7 O4 P W'
_chemical_formula_weight 679.14
_chemical_name_systematic
; 
 ? 
;
_space_group_IT_number 14
_symmetry_cell_setting monoclinic
_symmetry_space_group_name_Hall '-P 2yn'
_symmetry_space_group_name_H-M 'P 1 21/n 1'
_atom_sites_solution_hydrogens difmap
_atom_sites_solution_primary direct
_atom_sites_solution_secondary difmap
_audit_creation_method SHELXL-97
_cell_angle_alpha 90.00
_cell_angle_beta 95.8280(10)
_cell_angle_gamma 90.00
_cell_formula_units_Z 4
_cell_length_a 10.3295(6)
_cell_length_b 12.7493(8)
_cell_length_c 19.3490(12)
_cell_measurement_reflns_used 8800
_cell_measurement_temperature 153(2)
_cell_measurement_theta_max 32.488
_cell_measurement_theta_min 2.651
_cell_volume 2535.0(3)
_computing_cell_refinement 'Bruker SMART'
_computing_data_collection 'Bruker SMART'
_computing_data_reduction 'Bruker SHELXTL'
_computing_molecular_graphics 'Bruker SHELXTL'
_computing_publication_material 'Bruker SHELXTL'
_computing_structure_refinement 'SHELXL-97 (Sheldrick, 1997)'
_computing_structure_solution 'SHELXS-97 (Sheldrick, 1990)'
_diffrn_ambient_temperature 153(2)
_diffrn_measured_fraction_theta_full 0.997
_diffrn_measured_fraction_theta_max 0.997
_diffrn_measurement_device_type 'Bruker SMART APEX CCD area detector'
_diffrn_measurement_method 'phi and omega scans'
_diffrn_radiation_monochromator graphite
_diffrn_radiation_source 'fine-focus sealed tube'
_diffrn_radiation_type MoK\a
_diffrn_radiation_wavelength 0.71073
_diffrn_reflns_av_R_equivalents 0.0266
_diffrn_reflns_av_sigmaI/netI 0.0280
_diffrn_reflns_limit_h_max 15
_diffrn_reflns_limit_h_min -15
_diffrn_reflns_limit_k_max 19
_diffrn_reflns_limit_k_min -19
_diffrn_reflns_limit_l_max 29
_diffrn_reflns_limit_l_min -29
_diffrn_reflns_number 34316
_diffrn_reflns_theta_full 32.51
_diffrn_reflns_theta_max 32.51
_diffrn_reflns_theta_min 1.92
_exptl_absorpt_coefficient_mu 4.663
_exptl_absorpt_correction_T_max 0.801928
_exptl_absorpt_correction_T_min 0.540082
_exptl_absorpt_correction_type empirical
_exptl_absorpt_process_details 'Bruker SADABS'
_exptl_crystal_colour olive-green
_exptl_crystal_density_diffrn 1.779
_exptl_crystal_density_meas ?
_exptl_crystal_density_method 'not measured'
_exptl_crystal_description needle
_exptl_crystal_F_000 1336
_exptl_crystal_size_max 0.33
_exptl_crystal_size_mid 0.14
_exptl_crystal_size_min 0.13
_refine_diff_density_max 1.127
_refine_diff_density_min -1.988
_refine_diff_density_rms 0.108
_refine_ls_extinction_coef none
_refine_ls_extinction_method none
_refine_ls_goodness_of_fit_ref 0.978
_refine_ls_hydrogen_treatment allref
_refine_ls_matrix_type full
_refine_ls_number_parameters 433
_refine_ls_number_reflns 9161
_refine_ls_number_restraints 0
_refine_ls_restrained_S_all 0.978
_refine_ls_R_factor_all 0.0230
_refine_ls_R_factor_gt 0.0187
_refine_ls_shift/su_max 0.001
_refine_ls_shift/su_mean 0.000
_refine_ls_structure_factor_coef Fsqd
_refine_ls_weighting_details 'calc w=1/[\s^2^(Fo^2^)+(0.0196P)^2^+0.0000P] where P=(Fo^2^+2Fc^2^)/3'
_refine_ls_weighting_scheme calc
_refine_ls_wR_factor_gt 0.0406
_refine_ls_wR_factor_ref 0.0412
_reflns_number_gt 7931
_reflns_number_total 9161
_reflns_threshold_expression >2sigma(I)
_cod_data_source_file om060597csi20060703_053809.cif
_cod_data_source_block C22H27BN7O4PW
_cod_depositor_comments
;
The following automatic conversions were performed:

'_symmetry_cell_setting' value 'Monoclinic' changed to 'monoclinic'
according to /home/saulius/struct/CIF-dictionaries/cif_core.dic
dictionary named 'cif_core.dic' version 2.4.1 from 2010-06-29.

Automatic conversion script
Id: cif_fix_values 1715 2011-07-08 13:25:40Z adriana 

The following automatic conversions were performed:

'_exptl_crystal_density_meas' value 'not measured' was changed to '?'
- the value is perceived as not measured.

Automatic conversion script
Id: cif_fix_values 3008 2015-01-20 13:52:24Z robertas 
;
_cod_original_sg_symbol_H-M P2(1)/n
_cod_database_code 4074374

loop_
_symmetry_equiv_pos_as_xyz
'x, y, z'
'-x+1/2, y+1/2, -z+1/2'
'-x, -y, -z'
'x-1/2, -y-1/2, z-1/2'

loop_
_atom_site_label
_atom_site_type_symbol
_atom_site_fract_x
_atom_site_fract_y
_atom_site_fract_z
_atom_site_U_iso_or_equiv
_atom_site_adp_type
_atom_site_occupancy
_atom_site_symmetry_multiplicity
_atom_site_calc_flag
B1 B 0.4919(2) 0.11788(18) 0.15500(12) 0.0238(4) Uani 1 1 d
W W 0.791015(6) 0.181719(5) 0.118337(3) 0.01405(2) Uani 1 1 d
P1 P 0.97075(4) 0.08797(4) 0.18250(2) 0.01936(9) Uani 1 1 d
N1 N 0.70093(15) 0.18721(12) 0.21615(8) 0.0192(3) Uani 1 1 d
C4 C 0.80149(17) 0.17892(14) 0.00288(9) 0.0181(3) Uani 1 1 d
C5 C 0.70807(18) 0.31735(16) -0.07944(9) 0.0219(3) Uani 1 1 d
N3 N 0.67863(14) 0.03156(12) 0.10174(8) 0.0186(3) Uani 1 1 d
C2 C 1.04113(18) 0.18500(16) 0.03292(10) 0.0223(4) Uani 1 1 d
O3 O 1.10942(13) 0.14341(12) 0.19466(8) 0.0289(3) Uani 1 1 d
C8a C 0.93291(17) 0.33034(14) -0.03180(9) 0.0191(3) Uani 1 1 d
O2 O 1.01015(14) -0.01827(11) 0.14683(7) 0.0280(3) Uani 1 1 d
O1 O 0.95620(13) 0.05497(11) 0.26145(7) 0.0259(3) Uani 1 1 d
N5 N 0.60014(14) 0.25436(12) 0.08671(8) 0.0194(3) Uani 1 1 d
N2 N 0.57871(15) 0.14948(13) 0.22127(8) 0.0217(3) Uani 1 1 d
C9a C 0.81238(17) 0.27622(14) -0.03576(9) 0.0178(3) Uani 1 1 d
C8 C 0.94147(19) 0.42527(15) -0.06672(10) 0.0228(4) Uani 1 1 d
N4 N 0.55520(14) 0.02574(12) 0.12047(8) 0.0215(3) Uani 1 1 d
C3 C 0.91827(18) 0.12914(15) 0.03538(9) 0.0191(3) Uani 1 1 d
N6 N 0.48723(15) 0.21372(13) 0.10672(8) 0.0228(3) Uani 1 1 d
C7 C 0.8348(2) 0.46611(16) -0.10723(10) 0.0257(4) Uani 1 1 d
C6 C 0.7184(2) 0.41085(16) -0.11466(10) 0.0251(4) Uani 1 1 d
N7 N 0.86571(15) 0.30634(12) 0.13272(8) 0.0190(3) Uani 1 1 d
O4 O 0.90830(15) 0.39438(11) 0.14292(8) 0.0335(3) Uani 1 1 d
C19 C 0.7034(2) -0.06042(15) 0.07264(10) 0.0238(4) Uani 1 1 d
C1 C 1.04663(18) 0.28078(16) 0.00443(9) 0.0220(4) Uani 1 1 d
C16 C 0.7438(2) 0.22459(16) 0.27915(10) 0.0244(4) Uani 1 1 d
C18 C 0.5961(2) -0.12610(16) 0.07177(11) 0.0293(4) Uani 1 1 d
C17 C 0.5050(2) -0.06936(16) 0.10268(11) 0.0277(4) Uani 1 1 d
C20 C 0.3884(2) 0.28073(19) 0.08837(11) 0.0299(4) Uani 1 1 d
C14 C 0.5473(2) 0.16369(17) 0.28634(11) 0.0296(4) Uani 1 1 d
C22 C 0.5688(2) 0.34629(16) 0.05625(10) 0.0245(4) Uani 1 1 d
C21 C 0.4365(2) 0.36534(18) 0.05565(11) 0.0316(5) Uani 1 1 d
C15 C 0.6497(2) 0.21131(18) 0.32475(11) 0.0320(5) Uani 1 1 d
C11 C 0.8539(3) -0.0172(2) 0.27590(14) 0.0347(5) Uani 1 1 d
C13 C 1.1271(3) 0.2414(2) 0.23017(15) 0.0367(5) Uani 1 1 d
C12 C 1.1149(3) -0.0839(2) 0.17765(16) 0.0402(6) Uani 1 1 d
H19 H 0.787(2) -0.0721(15) 0.0589(10) 0.016(5) Uiso 1 1 d
H1 H 0.9220(19) 0.0564(16) 0.0343(10) 0.018(5) Uiso 1 1 d
H6 H 1.024(2) 0.4600(17) -0.0609(11) 0.022(5) Uiso 1 1 d
H3 H 0.626(2) 0.2781(19) -0.0830(12) 0.035(6) Uiso 1 1 d
H7 H 1.127(2) 0.3191(16) 0.0045(11) 0.022(6) Uiso 1 1 d
H8 H 1.115(2) 0.1525(16) 0.0534(11) 0.017(5) Uiso 1 1 d
H21 H 0.395(2) 0.4214(19) 0.0406(12) 0.033(6) Uiso 1 1 d
H16 H 0.826(2) 0.2486(17) 0.2875(11) 0.022(6) Uiso 1 1 d
H18 H 0.592(3) -0.194(2) 0.0518(14) 0.047(8) Uiso 1 1 d
H17 H 0.424(2) -0.0836(19) 0.1130(12) 0.034(6) Uiso 1 1 d
H2 H 0.733(2) 0.1335(16) -0.0137(11) 0.020(5) Uiso 1 1 d
H1B H 0.392(2) 0.0968(17) 0.1640(11) 0.026(6) Uiso 1 1 d
H5 H 0.843(2) 0.5304(19) -0.1303(11) 0.028(6) Uiso 1 1 d
H22 H 0.631(2) 0.3822(18) 0.0391(11) 0.025(6) Uiso 1 1 d
H20 H 0.304(2) 0.261(2) 0.1008(12) 0.031(6) Uiso 1 1 d
H15 H 0.649(2) 0.233(2) 0.3730(13) 0.041(7) Uiso 1 1 d
H14 H 0.460(2) 0.1415(19) 0.2986(12) 0.035(6) Uiso 1 1 d
H12C H 1.200(3) -0.048(2) 0.1817(14) 0.051(8) Uiso 1 1 d
H12B H 1.121(3) -0.141(3) 0.1481(17) 0.065(10) Uiso 1 1 d
H4 H 0.651(2) 0.4363(19) -0.1417(12) 0.037(7) Uiso 1 1 d
H11A H 0.889(3) -0.083(2) 0.2836(13) 0.044(7) Uiso 1 1 d
H12A H 1.098(3) -0.103(3) 0.2196(18) 0.072(11) Uiso 1 1 d
H11B H 0.830(3) 0.006(3) 0.3165(17) 0.069(10) Uiso 1 1 d
H11C H 0.786(3) -0.014(3) 0.2417(17) 0.074(10) Uiso 1 1 d
H13A H 1.083(3) 0.243(3) 0.269(2) 0.083(12) Uiso 1 1 d
H13B H 1.222(4) 0.255(3) 0.2417(18) 0.082(11) Uiso 1 1 d
H13C H 1.090(3) 0.289(3) 0.2082(19) 0.076(12) Uiso 1 1 d

loop_
_atom_site_aniso_label
_atom_site_aniso_U_11
_atom_site_aniso_U_22
_atom_site_aniso_U_33
_atom_site_aniso_U_23
_atom_site_aniso_U_13
_atom_site_aniso_U_12
B1 0.0182(9) 0.0263(11) 0.0272(11) -0.0008(8) 0.0038(8) -0.0037(8)
W 0.01399(3) 0.01379(3) 0.01434(3) 0.00013(3) 0.00126(2) -0.00130(3)
P1 0.0166(2) 0.0207(2) 0.0201(2) 0.00118(17) -0.00153(16) -0.00076(17)
N1 0.0191(7) 0.0204(7) 0.0185(7) -0.0001(6) 0.0037(5) -0.0030(6)
C4 0.0197(8) 0.0192(8) 0.0152(7) -0.0018(7) 0.0013(6) -0.0041(7)
C5 0.0207(8) 0.0255(9) 0.0190(8) -0.0028(7) -0.0003(6) -0.0010(7)
N3 0.0174(7) 0.0184(7) 0.0198(7) -0.0003(6) 0.0013(5) -0.0027(6)
C2 0.0174(8) 0.0297(10) 0.0201(8) 0.0002(7) 0.0035(6) 0.0043(7)
O3 0.0177(6) 0.0349(8) 0.0331(8) 0.0014(6) -0.0027(5) -0.0049(6)
C8a 0.0206(8) 0.0226(9) 0.0141(7) -0.0017(6) 0.0026(6) -0.0013(7)
O2 0.0275(7) 0.0247(7) 0.0308(7) -0.0002(6) -0.0025(6) 0.0096(6)
O1 0.0267(7) 0.0288(7) 0.0209(6) 0.0057(6) -0.0035(5) -0.0020(6)
N5 0.0181(7) 0.0203(7) 0.0199(7) 0.0001(6) 0.0022(5) 0.0019(6)
N2 0.0206(7) 0.0232(8) 0.0222(8) 0.0002(6) 0.0067(6) -0.0048(6)
C9a 0.0188(8) 0.0202(8) 0.0144(7) -0.0025(6) 0.0018(6) -0.0005(6)
C8 0.0265(9) 0.0232(9) 0.0193(8) -0.0011(7) 0.0053(7) -0.0051(7)
N4 0.0179(7) 0.0214(8) 0.0250(8) -0.0014(6) 0.0019(6) -0.0054(6)
C3 0.0222(8) 0.0172(8) 0.0183(8) 0.0001(6) 0.0045(6) 0.0031(7)
N6 0.0170(7) 0.0274(8) 0.0241(8) -0.0012(6) 0.0020(6) 0.0016(6)
C7 0.0364(11) 0.0209(9) 0.0204(9) 0.0021(7) 0.0063(8) 0.0015(8)
C6 0.0288(10) 0.0263(9) 0.0196(8) 0.0001(7) -0.0008(7) 0.0056(8)
N7 0.0200(7) 0.0177(7) 0.0195(7) 0.0009(6) 0.0031(5) -0.0022(6)
O4 0.0367(8) 0.0194(7) 0.0440(9) -0.0024(6) 0.0021(7) -0.0104(6)
C19 0.0269(9) 0.0189(9) 0.0255(9) -0.0018(7) 0.0027(7) -0.0021(7)
C1 0.0167(8) 0.0301(10) 0.0194(8) 0.0013(7) 0.0030(6) -0.0026(7)
C16 0.0289(10) 0.0245(9) 0.0201(9) -0.0029(7) 0.0038(7) -0.0047(8)
C18 0.0356(11) 0.0205(9) 0.0313(11) -0.0062(8) 0.0010(8) -0.0083(8)
C17 0.0253(10) 0.0255(10) 0.0318(10) -0.0024(8) 0.0005(8) -0.0111(8)
C20 0.0196(9) 0.0399(12) 0.0296(10) -0.0044(9) 0.0003(8) 0.0105(8)
C14 0.0316(11) 0.0339(12) 0.0253(10) -0.0007(8) 0.0129(8) -0.0051(9)
C22 0.0306(10) 0.0216(9) 0.0216(9) -0.0008(7) 0.0037(7) 0.0062(8)
C21 0.0331(11) 0.0305(11) 0.0306(11) -0.0004(9) -0.0001(9) 0.0154(9)
C15 0.0399(12) 0.0375(12) 0.0199(9) -0.0039(8) 0.0101(8) -0.0059(9)
C11 0.0380(12) 0.0311(12) 0.0349(12) 0.0129(10) 0.0024(10) -0.0034(10)
C13 0.0340(12) 0.0325(12) 0.0413(14) 0.0036(10) -0.0073(10) -0.0130(10)
C12 0.0347(13) 0.0369(13) 0.0485(15) 0.0064(12) 0.0012(11) 0.0179(11)

loop_
_atom_type_symbol
_atom_type_description
_atom_type_scat_dispersion_real
_atom_type_scat_dispersion_imag
_atom_type_scat_source
C C 0.0033 0.0016 'International Tables Vol C Tables 4.2.6.8 and 6.1.1.4'
H H 0.0000 0.0000 'International Tables Vol C Tables 4.2.6.8 and 6.1.1.4'
B B 0.0013 0.0007 'International Tables Vol C Tables 4.2.6.8 and 6.1.1.4'
N N 0.0061 0.0033 'International Tables Vol C Tables 4.2.6.8 and 6.1.1.4'
O O 0.0106 0.0060 'International Tables Vol C Tables 4.2.6.8 and 6.1.1.4'
P P 0.1023 0.0942 'International Tables Vol C Tables 4.2.6.8 and 6.1.1.4'
W W -0.8490 6.8722 'International Tables Vol C Tables 4.2.6.8 and 6.1.1.4'

loop_
_geom_angle_atom_site_label_1
_geom_angle_atom_site_label_2
_geom_angle_atom_site_label_3
_geom_angle
N4 B1 N6 109.49(16)
N4 B1 N2 109.00(16)
N6 B1 N2 106.13(16)
N7 W N1 92.97(6)
N7 W N5 91.70(6)
N1 W N5 77.33(6)
N7 W N3 174.56(6)
N1 W N3 83.81(5)
N5 W N3 83.33(5)
N7 W C4 96.08(7)
N1 W C4 157.75(6)
N5 W C4 82.12(6)
N3 W C4 85.45(6)
N7 W C3 95.81(7)
N1 W C3 160.70(6)
N5 W C3 119.43(6)
N3 W C3 88.58(6)
C4 W C3 37.35(6)
N7 W P1 93.59(5)
N1 W P1 86.80(4)
N5 W P1 163.50(4)
N3 W P1 90.62(4)
C4 W P1 112.78(5)
C3 W P1 75.55(5)
O2 P1 O3 100.13(8)
O2 P1 O1 104.02(8)
O3 P1 O1 98.36(8)
O2 P1 W 114.28(5)
O3 P1 W 118.96(6)
O1 P1 W 118.20(5)
C16 N1 N2 106.38(15)
C16 N1 W 131.72(13)
N2 N1 W 121.89(11)
C3 C4 C9a 119.40(16)
C3 C4 W 72.40(10)
C9a C4 W 120.65(12)
C6 C5 C9a 121.78(18)
C19 N3 N4 106.76(15)
C19 N3 W 133.65(13)
N4 N3 W 119.52(11)
C1 C2 C3 121.99(17)
C13 O3 P1 121.86(15)
C8 C8a C9a 119.66(17)
C8 C8a C1 121.65(17)
C9a C8a C1 118.52(16)
C12 O2 P1 121.76(16)
C11 O1 P1 119.35(14)
C22 N5 N6 106.37(15)
C22 N5 W 131.25(13)
N6 N5 W 121.73(11)
C14 N2 N1 109.49(16)
C14 N2 B1 129.73(17)
N1 N2 B1 119.75(15)
C5 C9a C8a 117.85(17)
C5 C9a C4 122.18(16)
C8a C9a C4 119.93(16)
C7 C8 C8a 120.96(18)
C17 N4 N3 109.08(16)
C17 N4 B1 129.11(16)
N3 N4 B1 121.81(14)
C4 C3 C2 117.40(16)
C4 C3 W 70.25(10)
C2 C3 W 116.44(12)
C20 N6 N5 109.23(17)
C20 N6 B1 129.75(17)
N5 N6 B1 119.90(15)
C8 C7 C6 119.86(19)
C5 C6 C7 119.71(18)
O4 N7 W 175.49(14)
N3 C19 C18 110.36(18)
C2 C1 C8a 121.90(17)
N1 C16 C15 110.27(18)
C17 C18 C19 105.00(18)
N4 C17 C18 108.79(18)
N6 C20 C21 108.65(19)
N2 C14 C15 108.73(18)
N5 C22 C21 110.58(19)
C20 C21 C22 105.16(18)
C14 C15 C16 105.13(18)

loop_
_geom_bond_atom_site_label_1
_geom_bond_atom_site_label_2
_geom_bond_distance
B1 N4 1.530(3)
B1 N6 1.536(3)
B1 N2 1.542(3)
W N7 1.7758(15)
W N1 2.1933(15)
W N5 2.2078(15)
W N3 2.2450(15)
W C4 2.2478(17)
W C3 2.2765(17)
W P1 2.4390(5)
P1 O2 1.5917(15)
P1 O3 1.5932(14)
P1 O1 1.6062(14)
N1 C16 1.341(2)
N1 N2 1.364(2)
C4 C3 1.449(2)
C4 C9a 1.459(3)
C5 C6 1.383(3)
C5 C9a 1.402(2)
N3 C19 1.337(2)
N3 N4 1.362(2)
C2 C1 1.343(3)
C2 C3 1.460(3)
O3 C13 1.429(3)
C8a C8 1.393(3)
C8a C9a 1.419(2)
C8a C1 1.450(3)
O2 C12 1.447(3)
O1 C11 1.449(3)
N5 C22 1.337(2)
N5 N6 1.368(2)
N2 C14 1.344(2)
C8 C7 1.387(3)
N4 C17 1.350(2)
N6 C20 1.350(2)
C7 C6 1.389(3)
N7 O4 1.2144(19)
C19 C18 1.388(3)
C16 C15 1.388(3)
C18 C17 1.372(3)
C20 C21 1.370(3)
C14 C15 1.371(3)
C22 C21 1.387(3)
